data_7119235
loop_
_publ_author_name
'Busschaert, Nathalie'
'Thompson, Sam'
'Hamilton, Andrew D.'

_publ_section_title
;
 An \a-helical peptidomimetic scaffold for dynamic combinatorial library
 formation.
;
_journal_issue 2
_journal_name_full 'Chemical communications (Cambridge, England)'
_journal_page_first 313
_journal_page_last 316
_journal_paper_doi 10.1039/c6cc07787k
_journal_volume 53
_journal_year 2016
_chemical_compound_source 'Nathalie Busschaert'
_chemical_formula_moiety 'C11 H11 N O4'
_chemical_formula_sum 'C11 H11 N O4'
_chemical_formula_weight 221.21
_space_group_crystal_system triclinic
_space_group_IT_number 2
_space_group_name_Hall '-P 1'
_space_group_name_H-M_alt 'P -1'
_symmetry_space_group_name_Hall '-P 1'
_symmetry_space_group_name_H-M 'P -1'
_atom_sites_solution_hydrogens mixed
_audit_creation_method SHELXL-2014/7
_audit_update_record
;
2016-06-23 deposited with the CCDC.
2016-11-07 downloaded from the CCDC.
;
_cell_angle_alpha 93.967(3)
_cell_angle_beta 90.145(3)
_cell_angle_gamma 95.188(3)
_cell_formula_units_Z 2
_cell_length_a 3.8385(6)
_cell_length_b 10.3480(17)
_cell_length_c 12.844(2)
_cell_measurement_reflns_used 3954
_cell_measurement_temperature 100(2)
_cell_measurement_theta_max 27.82
_cell_measurement_theta_min 2.45
_cell_volume 506.85(14)
_computing_cell_refinement 'Bruker SAINT'
_computing_data_collection 'Bruker APEX2'
_computing_data_reduction 'Bruker SAINT'
_computing_structure_refinement 'SHELXL-2014/7 (Sheldrick, 2014)'
_computing_structure_solution 'SHELXS-97 (Sheldrick, 2008)'
_diffrn_ambient_temperature 100(2)
_diffrn_measured_fraction_theta_full 0.998
_diffrn_measured_fraction_theta_max 0.995
_diffrn_measurement_device_type 'Bruker APEX-II CCD'
_diffrn_measurement_method '\f and \w scans'
_diffrn_radiation_monochromator graphite
_diffrn_radiation_source 'sealed tube'
_diffrn_radiation_type MoK\a
_diffrn_radiation_wavelength 0.71073
_diffrn_reflns_av_R_equivalents 0.0278
_diffrn_reflns_av_unetI/netI 0.0232
_diffrn_reflns_Laue_measured_fraction_full 0.998
_diffrn_reflns_Laue_measured_fraction_max 0.995
_diffrn_reflns_limit_h_max 5
_diffrn_reflns_limit_h_min -5
_diffrn_reflns_limit_k_max 13
_diffrn_reflns_limit_k_min -13
_diffrn_reflns_limit_l_max 16
_diffrn_reflns_limit_l_min -16
_diffrn_reflns_number 9353
_diffrn_reflns_point_group_measured_fraction_full 0.998
_diffrn_reflns_point_group_measured_fraction_max 0.995
_diffrn_reflns_theta_full 25.242
_diffrn_reflns_theta_max 27.902
_diffrn_reflns_theta_min 1.589
_exptl_absorpt_coefficient_mu 0.112
_exptl_absorpt_correction_type none
_exptl_crystal_colour colourless
_exptl_crystal_density_diffrn 1.449
_exptl_crystal_description block
_exptl_crystal_F_000 232
_exptl_crystal_size_max 0.320
_exptl_crystal_size_mid 0.190
_exptl_crystal_size_min 0.020
_refine_diff_density_max 0.520
_refine_diff_density_min -0.318
_refine_diff_density_rms 0.076
_refine_ls_extinction_method none
_refine_ls_goodness_of_fit_ref 1.066
_refine_ls_hydrogen_treatment mixed
_refine_ls_matrix_type full
_refine_ls_number_parameters 149
_refine_ls_number_reflns 2393
_refine_ls_number_restraints 0
_refine_ls_restrained_S_all 1.066
_refine_ls_R_factor_all 0.0624
_refine_ls_R_factor_gt 0.0551
_refine_ls_shift/su_max 0.001
_refine_ls_shift/su_mean 0.000
_refine_ls_structure_factor_coef Fsqd
_refine_ls_weighting_details 'w=1/[\s^2^(Fo^2^)+(0.0998P)^2^+0.2279P] where P=(Fo^2^+2Fc^2^)/3'
_refine_ls_weighting_scheme calc
_refine_ls_wR_factor_gt 0.1581
_refine_ls_wR_factor_ref 0.1662
_reflns_Friedel_coverage 0.000
_reflns_number_gt 2029
_reflns_number_total 2393
_reflns_threshold_expression 'I > 2\s(I)'
_cod_data_source_file c6cc07787k2.cif
_cod_data_source_block shelxl
_cod_original_cell_volume 506.86(14)
_cod_database_code 7119235
_shelx_shelxl_version_number 2014/7
_shelx_space_group_comment
;
The symmetry employed for this shelxl refinement is uniquely defined
by the following loop, which should always be used as a source of
symmetry information in preference to the above space-group names.
They are only intended as comments.
;
_shelx_estimated_absorpt_t_min 0.965
_shelx_estimated_absorpt_t_max 0.998

loop_
_space_group_symop_operation_xyz
'x, y, z'
'-x, -y, -z'

loop_
_atom_site_label
_atom_site_type_symbol
_atom_site_fract_x
_atom_site_fract_y
_atom_site_fract_z
_atom_site_U_iso_or_equiv
_atom_site_adp_type
_atom_site_occupancy
_atom_site_site_symmetry_order
_atom_site_calc_flag
_atom_site_refinement_flags_posn
_atom_site_refinement_flags_adp
C1 C 0.5503(5) 0.78580(19) 0.48551(13) 0.0297(4) Uani 1 1 d . .
H1A H 0.4403 0.6977 0.4682 0.045 Uiso 1 1 calc R U
H1B H 0.4465 0.8470 0.4423 0.045 Uiso 1 1 calc R U
H1C H 0.8020 0.7880 0.4721 0.045 Uiso 1 1 calc R U
C2 C 0.4924(4) 0.82379(17) 0.59891(13) 0.0239(4) Uani 1 1 d . .
C3 C 0.2056(4) 0.73546(15) 0.75650(12) 0.0198(3) Uani 1 1 d . .
C4 C 0.2938(4) 0.84306(15) 0.82669(13) 0.0209(3) Uani 1 1 d . .
H4 H 0.4272 0.9175 0.8038 0.025 Uiso 1 1 calc R U
C5 C 0.1866(4) 0.84097(15) 0.92929(12) 0.0207(3) Uani 1 1 d . .
H5 H 0.2496 0.9143 0.9764 0.025 Uiso 1 1 calc R U
C6 C -0.0124(4) 0.73336(15) 0.96545(12) 0.0193(3) Uani 1 1 d . .
C7 C -0.1033(4) 0.62684(15) 0.89612(13) 0.0201(3) Uani 1 1 d . .
H7 H -0.2392 0.5534 0.9197 0.024 Uiso 1 1 calc R U
C8 C 0.0017(4) 0.62608(15) 0.79239(12) 0.0195(3) Uani 1 1 d . .
C9 C -0.1069(4) 0.50817(16) 0.72552(13) 0.0236(4) Uani 1 1 d . .
H9 H -0.2535 0.4425 0.7561 0.028 Uiso 1 1 calc R U
C10 C -0.1350(4) 0.72897(15) 1.07467(13) 0.0202(3) Uani 1 1 d . .
C11 C -0.1386(4) 0.83821(17) 1.24172(13) 0.0240(4) Uani 1 1 d . .
H11A H -0.0445 0.9195 1.2794 0.036 Uiso 1 1 calc R U
H11B H -0.3948 0.8321 1.2432 0.036 Uiso 1 1 calc R U
H11C H -0.0552 0.7643 1.2751 0.036 Uiso 1 1 calc R U
N1 N 0.3058(4) 0.72977(14) 0.65190(11) 0.0223(3) Uani 1 1 d . .
O1 O 0.6049(3) 0.92951(12) 0.63924(10) 0.0298(3) Uani 1 1 d . .
O2 O -0.0271(3) 0.48655(12) 0.63454(10) 0.0307(3) Uani 1 1 d . .
O3 O -0.3183(3) 0.63947(11) 1.10733(9) 0.0261(3) Uani 1 1 d . .
O4 O -0.0222(3) 0.83632(11) 1.13454(9) 0.0229(3) Uani 1 1 d . .
H1N H 0.240(6) 0.658(2) 0.6143(16) 0.029(5) Uiso 1 1 d . .

loop_
_atom_site_aniso_label
_atom_site_aniso_U_11
_atom_site_aniso_U_22
_atom_site_aniso_U_33
_atom_site_aniso_U_23
_atom_site_aniso_U_13
_atom_site_aniso_U_12
C1 0.0286(9) 0.0328(10) 0.0267(9) 0.0018(7) 0.0024(7) -0.0022(7)
C2 0.0196(7) 0.0251(8) 0.0272(8) 0.0046(6) 0.0010(6) 0.0009(6)
C3 0.0165(7) 0.0187(8) 0.0247(8) 0.0027(6) 0.0003(5) 0.0032(6)
C4 0.0195(7) 0.0149(7) 0.0281(8) 0.0029(6) 0.0003(6) -0.0001(6)
C5 0.0193(7) 0.0163(7) 0.0262(8) 0.0011(6) -0.0005(6) 0.0006(6)
C6 0.0164(7) 0.0178(7) 0.0241(8) 0.0026(6) 0.0004(6) 0.0022(6)
C7 0.0169(7) 0.0158(7) 0.0275(8) 0.0035(6) 0.0005(6) 0.0005(5)
C8 0.0183(7) 0.0150(7) 0.0253(8) 0.0009(6) -0.0007(6) 0.0021(6)
C9 0.0216(8) 0.0175(8) 0.0309(8) 0.0009(6) 0.0006(6) -0.0014(6)
C10 0.0183(7) 0.0164(7) 0.0258(8) 0.0012(6) -0.0002(6) 0.0010(5)
C11 0.0254(8) 0.0224(8) 0.0236(8) -0.0005(6) 0.0025(6) 0.0007(6)
N1 0.0239(7) 0.0181(7) 0.0243(7) 0.0005(5) 0.0013(5) -0.0004(5)
O1 0.0337(7) 0.0236(6) 0.0302(7) 0.0017(5) 0.0033(5) -0.0070(5)
O2 0.0371(7) 0.0242(6) 0.0285(6) -0.0039(5) 0.0040(5) -0.0048(5)
O3 0.0275(6) 0.0219(6) 0.0279(6) 0.0023(5) 0.0034(5) -0.0043(5)
O4 0.0246(6) 0.0189(6) 0.0239(6) -0.0017(4) 0.0028(4) -0.0026(4)

loop_
_atom_type_symbol
_atom_type_description
_atom_type_scat_dispersion_real
_atom_type_scat_dispersion_imag
_atom_type_scat_source
C C 0.0033 0.0016 'International Tables Vol C Tables 4.2.6.8 and 6.1.1.4'
H H 0.0000 0.0000 'International Tables Vol C Tables 4.2.6.8 and 6.1.1.4'
N N 0.0061 0.0033 'International Tables Vol C Tables 4.2.6.8 and 6.1.1.4'
O O 0.0106 0.0060 'International Tables Vol C Tables 4.2.6.8 and 6.1.1.4'

loop_
_geom_angle_atom_site_label_1
_geom_angle_atom_site_label_2
_geom_angle_atom_site_label_3
_geom_angle
O1 C2 N1 123.64(16)
O1 C2 C1 121.90(15)
N1 C2 C1 114.46(15)
N1 C3 C4 123.38(14)
N1 C3 C8 117.76(14)
C4 C3 C8 118.85(14)
C5 C4 C3 119.97(14)
C4 C5 C6 121.56(14)
C7 C6 C5 118.78(15)
C7 C6 C10 118.43(14)
C5 C6 C10 122.79(14)
C6 C7 C8 120.91(14)
C7 C8 C3 119.92(14)
C7 C8 C9 116.59(14)
C3 C8 C9 123.49(14)
O2 C9 C8 126.31(15)
O3 C10 O4 122.99(15)
O3 C10 C6 124.36(14)
O4 C10 C6 112.65(13)
C2 N1 C3 128.40(14)
C10 O4 C11 115.04(12)

loop_
_geom_bond_atom_site_label_1
_geom_bond_atom_site_label_2
_geom_bond_distance
C1 C2 1.505(2)
C2 O1 1.219(2)
C2 N1 1.375(2)
C3 N1 1.397(2)
C3 C4 1.399(2)
C3 C8 1.421(2)
C4 C5 1.383(2)
C5 C6 1.400(2)
C6 C7 1.387(2)
C6 C10 1.483(2)
C7 C8 1.393(2)
C8 C9 1.470(2)
C9 O2 1.220(2)
C10 O3 1.211(2)
C10 O4 1.3439(19)
C11 O4 1.4478(19)

loop_
_geom_hbond_atom_site_label_D
_geom_hbond_atom_site_label_H
_geom_hbond_atom_site_label_A
_geom_hbond_distance_DH
_geom_hbond_distance_HA
_geom_hbond_distance_DA
_geom_hbond_angle_DHA
N1 H1N O2 0.87(2) 2.00(2) 2.7123(19) 137.7(18)
